data_4301841
loop_
_publ_author_name
'Wayne A. Chomitz'
'John Arnold'

_publ_section_title
;
Substitution and Reaction Chemistry of Cobalt Complexes Supported by [N2P2]
Ligands
;
_journal_name_full 'Inorganic Chemistry'
_journal_page_first 3274
_journal_page_last 3286
_journal_paper_doi 10.1021/ic802337t
_journal_volume 48
_journal_year 2009
_chemical_formula_moiety 'C23 H54 Co N2 P2 Si'
_chemical_formula_sum 'C23 H54 Co N2 P2 Si'
_chemical_formula_weight 507.64
_chemical_name_systematic
; 
 ? 
;
_space_group_IT_number 14
_symmetry_cell_setting monoclinic
_symmetry_space_group_name_Hall '-P 2ybc'
_symmetry_space_group_name_H-M 'P 1 21/c 1'
_atom_sites_solution_hydrogens geom
_atom_sites_solution_primary direct
_atom_sites_solution_secondary difmap
_audit_creation_method SHELXL-97
_cell_angle_alpha 90.00
_cell_angle_beta 91.834(5)
_cell_angle_gamma 90.00
_cell_formula_units_Z 4
_cell_length_a 16.546(6)
_cell_length_b 11.679(4)
_cell_length_c 14.610(5)
_cell_measurement_reflns_used 1477
_cell_measurement_temperature 114(2)
_cell_measurement_theta_max 19.7
_cell_measurement_theta_min 3.4
_cell_volume 2821.8(17)
_computing_cell_refinement 'Bruker SAINT v7.07'
_computing_data_collection 'Bruker SMART v5.631'
_computing_data_reduction 'Bruker SAINT v7.07'
_computing_structure_refinement 'SHELXL-97 (Sheldrick, 1997)'
_computing_structure_solution 'SHELXS-97 (Sheldrick, 1990)'
_diffrn_ambient_temperature 114(2)
_diffrn_measured_fraction_theta_full 0.992
_diffrn_measured_fraction_theta_max 0.992
_diffrn_measurement_device_type 'SMART 1000'
_diffrn_measurement_method '\w scans'
_diffrn_radiation_monochromator graphite
_diffrn_radiation_source 'fine-focus sealed tube'
_diffrn_radiation_type MoK\a
_diffrn_radiation_wavelength 0.71073
_diffrn_reflns_av_R_equivalents 0.0682
_diffrn_reflns_av_sigmaI/netI 0.1043
_diffrn_reflns_limit_h_max 12
_diffrn_reflns_limit_h_min -19
_diffrn_reflns_limit_k_max 13
_diffrn_reflns_limit_k_min -13
_diffrn_reflns_limit_l_max 17
_diffrn_reflns_limit_l_min -16
_diffrn_reflns_number 12329
_diffrn_reflns_theta_full 24.72
_diffrn_reflns_theta_max 24.72
_diffrn_reflns_theta_min 3.36
_diffrn_standards_decay_% 0
_diffrn_standards_interval_count 0
_diffrn_standards_interval_time 0
_diffrn_standards_number 0
_exptl_absorpt_coefficient_mu 0.776
_exptl_absorpt_correction_T_max 1.00
_exptl_absorpt_correction_T_min 0.84
_exptl_absorpt_correction_type empirical
_exptl_absorpt_process_details 'Blessing, 1995'
_exptl_crystal_colour 'green-orange dichroic'
_exptl_crystal_density_diffrn 1.195
_exptl_crystal_density_method 'not measured'
_exptl_crystal_description blocks
_exptl_crystal_F_000 1108
_exptl_crystal_size_max 0.18
_exptl_crystal_size_mid 0.08
_exptl_crystal_size_min 0.04
_refine_diff_density_max 0.465
_refine_diff_density_min -0.368
_refine_diff_density_rms 0.079
_refine_ls_extinction_method none
_refine_ls_goodness_of_fit_ref 1.011
_refine_ls_hydrogen_treatment constr
_refine_ls_matrix_type full
_refine_ls_number_parameters 262
_refine_ls_number_reflns 4771
_refine_ls_number_restraints 0
_refine_ls_restrained_S_all 1.011
_refine_ls_R_factor_all 0.1215
_refine_ls_R_factor_gt 0.0567
_refine_ls_shift/su_max 0.004
_refine_ls_shift/su_mean 0.000
_refine_ls_structure_factor_coef Fsqd
_refine_ls_weighting_details 'calc w=1/[\s^2^(Fo^2^)+(0.0700P)^2^+0.0000P] where P=(Fo^2^+2Fc^2^)/3'
_refine_ls_weighting_scheme calc
_refine_ls_wR_factor_gt 0.1228
_refine_ls_wR_factor_ref 0.1469
_reflns_number_gt 2772
_reflns_number_total 4771
_reflns_threshold_expression >2sigma(I)
_cod_data_source_file ic802337t_si_001.cif
_cod_data_source_block wac6024xs
_cod_original_cell_volume 2821.8(18)
_cod_original_sg_symbol_H-M 'P 21/c'
_cod_database_code 4301841

loop_
_symmetry_equiv_pos_as_xyz
'x, y, z'
'-x, y+1/2, -z+1/2'
'-x, -y, -z'
'x, -y-1/2, z-1/2'

loop_
_atom_site_label
_atom_site_type_symbol
_atom_site_fract_x
_atom_site_fract_y
_atom_site_fract_z
_atom_site_U_iso_or_equiv
_atom_site_adp_type
_atom_site_occupancy
_atom_site_symmetry_multiplicity
_atom_site_calc_flag
_atom_site_refinement_flags
_atom_site_disorder_assembly
_atom_site_disorder_group
Co1 Co 0.25588(4) 0.11382(5) 0.84381(4) 0.0305(2) Uani 1 1 d . . .
Si1 Si 0.25391(9) -0.10458(11) 0.90950(9) 0.0386(4) Uani 1 1 d . . .
P1 P 0.14938(8) 0.22067(11) 0.88684(9) 0.0356(3) Uani 1 1 d . . .
P2 P 0.36978(8) 0.19452(11) 0.90470(9) 0.0340(3) Uani 1 1 d . . .
N1 N 0.2476(3) -0.0484(3) 0.8042(2) 0.0376(10) Uani 1 1 d . . .
N2 N 0.2472(2) 0.0277(3) 0.9720(2) 0.0329(10) Uani 1 1 d . . .
C1 C 0.2368(3) -0.1118(4) 0.7175(3) 0.0443(14) Uani 1 1 d . . .
C2 C 0.2420(5) -0.2418(5) 0.7327(4) 0.104(3) Uani 1 1 d . . .
H2A H 0.2000 -0.2656 0.7745 0.157 Uiso 1 1 calc R . .
H2B H 0.2953 -0.2614 0.7592 0.157 Uiso 1 1 calc R . .
H2C H 0.2339 -0.2813 0.6739 0.157 Uiso 1 1 calc R . .
C3 C 0.1553(4) -0.0877(6) 0.6741(4) 0.090(2) Uani 1 1 d . . .
H3A H 0.1497 -0.0053 0.6632 0.134 Uiso 1 1 calc R . .
H3B H 0.1131 -0.1134 0.7149 0.134 Uiso 1 1 calc R . .
H3C H 0.1499 -0.1287 0.6157 0.134 Uiso 1 1 calc R . .
C4 C 0.3029(4) -0.0840(5) 0.6527(4) 0.082(2) Uani 1 1 d . . .
H4A H 0.3027 -0.0016 0.6401 0.123 Uiso 1 1 calc R . .
H4B H 0.2937 -0.1261 0.5953 0.123 Uiso 1 1 calc R . .
H4C H 0.3553 -0.1061 0.6805 0.123 Uiso 1 1 calc R . .
C5 C 0.1711(4) -0.2033(4) 0.9472(4) 0.0593(17) Uani 1 1 d . . .
H5A H 0.1947 -0.2766 0.9669 0.089 Uiso 1 1 calc R . .
H5B H 0.1325 -0.2162 0.8960 0.089 Uiso 1 1 calc R . .
H5C H 0.1431 -0.1684 0.9983 0.089 Uiso 1 1 calc R . .
C6 C 0.3490(4) -0.1834(4) 0.9457(4) 0.0569(16) Uani 1 1 d . . .
H6A H 0.3350 -0.2603 0.9670 0.085 Uiso 1 1 calc R . .
H6B H 0.3770 -0.1414 0.9954 0.085 Uiso 1 1 calc R . .
H6C H 0.3844 -0.1897 0.8934 0.085 Uiso 1 1 calc R . .
C7 C 0.1673(3) 0.0481(4) 1.0126(3) 0.0456(14) Uani 1 1 d . . .
H7A H 0.1701 0.0255 1.0779 0.055 Uiso 1 1 calc R . .
H7B H 0.1263 -0.0007 0.9809 0.055 Uiso 1 1 calc R . .
C8 C 0.1409(3) 0.1731(4) 1.0052(3) 0.0456(14) Uani 1 1 d . . .
H8A H 0.1756 0.2211 1.0462 0.055 Uiso 1 1 calc R . .
H8B H 0.0843 0.1809 1.0242 0.055 Uiso 1 1 calc R . .
C9 C 0.0475(4) 0.1878(6) 0.8343(4) 0.0656(18) Uani 1 1 d . . .
H9A H 0.0127 0.2500 0.8587 0.079 Uiso 1 1 calc R . .
C10 C 0.0431(3) 0.2086(5) 0.7322(3) 0.0569(16) Uani 1 1 d . . .
H10A H -0.0113 0.1901 0.7081 0.085 Uiso 1 1 calc R . .
H10B H 0.0828 0.1599 0.7024 0.085 Uiso 1 1 calc R . .
H10C H 0.0551 0.2892 0.7198 0.085 Uiso 1 1 calc R . .
C11 C 0.0079(5) 0.0875(7) 0.8617(5) 0.113(3) Uani 1 1 d . . .
H11A H -0.0445 0.0814 0.8288 0.169 Uiso 1 1 calc R . .
H11B H -0.0006 0.0905 0.9278 0.169 Uiso 1 1 calc R . .
H11C H 0.0411 0.0207 0.8477 0.169 Uiso 1 1 calc R . .
C12 C 0.1460(4) 0.3788(4) 0.9031(4) 0.0533(15) Uani 1 1 d . . .
H12A H 0.1969 0.3988 0.9384 0.064 Uiso 1 1 calc R . .
C13 C 0.0782(4) 0.4248(6) 0.9585(5) 0.092(2) Uani 1 1 d . . .
H13A H 0.0826 0.5083 0.9625 0.138 Uiso 1 1 calc R . .
H13B H 0.0817 0.3919 1.0202 0.138 Uiso 1 1 calc R . .
H13C H 0.0263 0.4040 0.9290 0.138 Uiso 1 1 calc R . .
C14 C 0.1499(4) 0.4449(5) 0.8126(4) 0.0693(19) Uani 1 1 d . . .
H14A H 0.1479 0.5274 0.8249 0.104 Uiso 1 1 calc R . .
H14B H 0.1038 0.4234 0.7724 0.104 Uiso 1 1 calc R . .
H14C H 0.2004 0.4263 0.7826 0.104 Uiso 1 1 calc R . .
C15 C 0.3120(3) 0.0589(4) 1.0419(3) 0.0423(13) Uani 1 1 d . . .
H15A H 0.2928 0.1232 1.0796 0.051 Uiso 1 1 calc R . .
H15B H 0.3221 -0.0073 1.0830 0.051 Uiso 1 1 calc R . .
C16 C 0.3895(3) 0.0926(4) 0.9992(3) 0.0405(13) Uani 1 1 d . . .
H16A H 0.4166 0.0236 0.9755 0.049 Uiso 1 1 calc R . .
H16B H 0.4261 0.1282 1.0460 0.049 Uiso 1 1 calc R . .
C17 C 0.3748(3) 0.3338(4) 0.9667(3) 0.0388(13) Uani 1 1 d . . .
H17A H 0.3300 0.3313 1.0111 0.047 Uiso 1 1 calc R . .
C18 C 0.4517(3) 0.3567(4) 1.0246(4) 0.0544(16) Uani 1 1 d . . .
H18A H 0.4478 0.4319 1.0539 0.082 Uiso 1 1 calc R . .
H18B H 0.4986 0.3555 0.9852 0.082 Uiso 1 1 calc R . .
H18C H 0.4581 0.2974 1.0717 0.082 Uiso 1 1 calc R . .
C19 C 0.3568(4) 0.4375(4) 0.9052(4) 0.0534(15) Uani 1 1 d . . .
H19A H 0.3604 0.5077 0.9418 0.080 Uiso 1 1 calc R . .
H19B H 0.3022 0.4305 0.8777 0.080 Uiso 1 1 calc R . .
H19C H 0.3962 0.4407 0.8566 0.080 Uiso 1 1 calc R . .
C20 C 0.4677(3) 0.1882(4) 0.8456(4) 0.0460(14) Uani 1 1 d . . .
H20A H 0.5120 0.1990 0.8930 0.055 Uiso 1 1 calc R . .
C21 C 0.4761(4) 0.2817(5) 0.7743(4) 0.072(2) Uani 1 1 d . . .
H21A H 0.5286 0.2743 0.7454 0.108 Uiso 1 1 calc R . .
H21B H 0.4727 0.3568 0.8038 0.108 Uiso 1 1 calc R . .
H21D H 0.4326 0.2743 0.7275 0.108 Uiso 1 1 calc R . .
C22 C 0.4791(4) 0.0712(5) 0.8021(4) 0.0614(17) Uani 1 1 d . . .
H22A H 0.5309 0.0693 0.7714 0.092 Uiso 1 1 calc R . .
H22D H 0.4349 0.0569 0.7573 0.092 Uiso 1 1 calc R . .
H22B H 0.4788 0.0121 0.8497 0.092 Uiso 1 1 calc R . .
C23 C 0.2659(3) 0.1872(4) 0.7214(3) 0.0463(14) Uani 1 1 d . . .
H23D H 0.2636 0.2707 0.7281 0.070 Uiso 1 1 calc R . .
H23A H 0.2214 0.1617 0.6805 0.070 Uiso 1 1 calc R . .
H23B H 0.3176 0.1654 0.6955 0.070 Uiso 1 1 calc R . .

loop_
_atom_site_aniso_label
_atom_site_aniso_U_11
_atom_site_aniso_U_22
_atom_site_aniso_U_33
_atom_site_aniso_U_23
_atom_site_aniso_U_13
_atom_site_aniso_U_12
Co1 0.0381(4) 0.0283(4) 0.0249(3) 0.0014(3) -0.0005(3) -0.0016(3)
Si1 0.0501(10) 0.0311(8) 0.0342(8) 0.0044(6) -0.0045(7) -0.0084(7)
P1 0.0342(8) 0.0392(7) 0.0332(7) -0.0027(6) -0.0010(6) 0.0017(6)
P2 0.0335(8) 0.0343(8) 0.0342(7) -0.0015(6) -0.0006(6) -0.0040(6)
N1 0.052(3) 0.029(2) 0.031(2) 0.0009(18) -0.004(2) -0.005(2)
N2 0.033(2) 0.040(2) 0.026(2) 0.0048(19) 0.0002(19) -0.003(2)
C1 0.062(4) 0.036(3) 0.036(3) -0.009(2) 0.005(3) -0.006(3)
C2 0.211(10) 0.039(4) 0.062(4) -0.021(3) -0.012(5) -0.005(5)
C3 0.078(5) 0.113(6) 0.076(5) -0.061(4) -0.029(4) 0.014(4)
C4 0.113(6) 0.072(5) 0.064(4) -0.036(4) 0.034(4) -0.017(4)
C5 0.085(5) 0.046(3) 0.046(3) 0.002(3) -0.001(3) -0.021(3)
C6 0.078(5) 0.038(3) 0.054(4) 0.000(3) -0.008(3) 0.008(3)
C7 0.053(4) 0.055(4) 0.029(3) 0.006(3) 0.001(3) -0.017(3)
C8 0.043(3) 0.060(4) 0.034(3) -0.005(3) 0.004(3) -0.002(3)
C9 0.052(4) 0.103(5) 0.042(3) 0.001(3) -0.004(3) -0.019(4)
C10 0.043(4) 0.084(4) 0.043(3) 0.001(3) -0.010(3) 0.004(3)
C11 0.089(6) 0.168(8) 0.080(5) 0.034(5) -0.036(5) -0.076(6)
C12 0.049(4) 0.042(3) 0.069(4) -0.009(3) 0.003(3) 0.014(3)
C13 0.094(6) 0.066(4) 0.116(6) -0.032(4) 0.012(5) 0.027(4)
C14 0.082(5) 0.039(3) 0.085(5) 0.004(3) -0.019(4) 0.005(3)
C15 0.051(4) 0.047(3) 0.029(3) 0.000(2) -0.007(3) 0.000(3)
C16 0.039(3) 0.035(3) 0.047(3) 0.000(2) -0.010(3) -0.005(3)
C17 0.037(3) 0.036(3) 0.044(3) -0.007(2) 0.006(3) -0.006(3)
C18 0.057(4) 0.047(3) 0.058(4) -0.013(3) -0.011(3) -0.013(3)
C19 0.058(4) 0.039(3) 0.063(4) -0.002(3) 0.004(3) -0.002(3)
C20 0.032(3) 0.055(4) 0.052(3) -0.009(3) 0.004(3) -0.004(3)
C21 0.072(5) 0.058(4) 0.088(5) -0.003(4) 0.042(4) -0.012(3)
C22 0.054(4) 0.067(4) 0.064(4) -0.008(3) 0.013(3) 0.017(3)
C23 0.062(4) 0.042(3) 0.035(3) 0.004(2) 0.004(3) -0.001(3)

loop_
_atom_type_symbol
_atom_type_description
_atom_type_scat_dispersion_real
_atom_type_scat_dispersion_imag
_atom_type_scat_source
C C 0.0033 0.0016 'International Tables Vol C Tables 4.2.6.8 and 6.1.1.4'
H H 0.0000 0.0000 'International Tables Vol C Tables 4.2.6.8 and 6.1.1.4'
N N 0.0061 0.0033 'International Tables Vol C Tables 4.2.6.8 and 6.1.1.4'
Si Si 0.0817 0.0704 'International Tables Vol C Tables 4.2.6.8 and 6.1.1.4'
P P 0.1023 0.0942 'International Tables Vol C Tables 4.2.6.8 and 6.1.1.4'
Co Co 0.3494 0.9721 'International Tables Vol C Tables 4.2.6.8 and 6.1.1.4'

loop_
_geom_angle_atom_site_label_1
_geom_angle_atom_site_label_2
_geom_angle_atom_site_label_3
_geom_angle
_geom_angle_site_symmetry_1
_geom_angle_site_symmetry_3
_geom_angle_publ_flag
N1 Co1 C23 98.96(18) . . ?
N1 Co1 N2 78.48(14) . . ?
C23 Co1 N2 177.23(19) . . ?
N1 Co1 P2 124.15(13) . . ?
C23 Co1 P2 94.67(16) . . ?
N2 Co1 P2 85.97(11) . . ?
N1 Co1 P1 124.03(13) . . ?
C23 Co1 P1 95.72(16) . . ?
N2 Co1 P1 86.65(11) . . ?
P2 Co1 P1 107.87(6) . . ?
N1 Co1 Si1 37.62(11) . . ?
C23 Co1 Si1 136.06(15) . . ?
N2 Co1 Si1 41.27(10) . . ?
P2 Co1 Si1 105.69(5) . . ?
P1 Co1 Si1 113.56(5) . . ?
N1 Si1 N2 97.28(18) . . ?
N1 Si1 C6 118.5(2) . . ?
N2 Si1 C6 110.0(2) . . ?
N1 Si1 C5 118.9(2) . . ?
N2 Si1 C5 108.7(2) . . ?
C6 Si1 C5 103.1(3) . . ?
N1 Si1 Co1 46.40(13) . . ?
N2 Si1 Co1 51.45(12) . . ?
C6 Si1 Co1 122.48(18) . . ?
C5 Si1 Co1 133.8(2) . . ?
C8 P1 C12 100.2(2) . . ?
C8 P1 C9 103.3(3) . . ?
C12 P1 C9 103.0(3) . . ?
C8 P1 Co1 100.30(18) . . ?
C12 P1 Co1 127.47(19) . . ?
C9 P1 Co1 118.2(2) . . ?
C16 P2 C17 101.3(2) . . ?
C16 P2 C20 100.7(2) . . ?
C17 P2 C20 103.6(2) . . ?
C16 P2 Co1 98.66(16) . . ?
C17 P2 Co1 125.33(17) . . ?
C20 P2 Co1 121.84(17) . . ?
C1 N1 Si1 126.6(3) . . ?
C1 N1 Co1 137.4(3) . . ?
Si1 N1 Co1 95.98(18) . . ?
C7 N2 C15 108.3(4) . . ?
C7 N2 Si1 114.2(3) . . ?
C15 N2 Si1 119.9(3) . . ?
C7 N2 Co1 111.1(3) . . ?
C15 N2 Co1 114.6(3) . . ?
Si1 N2 Co1 87.29(15) . . ?
N1 C1 C3 110.6(4) . . ?
N1 C1 C4 111.2(4) . . ?
C3 C1 C4 110.8(5) . . ?
N1 C1 C2 111.6(4) . . ?
C3 C1 C2 107.0(5) . . ?
C4 C1 C2 105.4(5) . . ?
C1 C2 H2A 109.5 . . ?
C1 C2 H2B 109.5 . . ?
H2A C2 H2B 109.5 . . ?
C1 C2 H2C 109.5 . . ?
H2A C2 H2C 109.5 . . ?
H2B C2 H2C 109.5 . . ?
C1 C3 H3A 109.5 . . ?
C1 C3 H3B 109.5 . . ?
H3A C3 H3B 109.5 . . ?
C1 C3 H3C 109.5 . . ?
H3A C3 H3C 109.5 . . ?
H3B C3 H3C 109.5 . . ?
C1 C4 H4A 109.5 . . ?
C1 C4 H4B 109.5 . . ?
H4A C4 H4B 109.5 . . ?
C1 C4 H4C 109.5 . . ?
H4A C4 H4C 109.5 . . ?
H4B C4 H4C 109.5 . . ?
Si1 C5 H5A 109.5 . . ?
Si1 C5 H5B 109.5 . . ?
H5A C5 H5B 109.5 . . ?
Si1 C5 H5C 109.5 . . ?
H5A C5 H5C 109.5 . . ?
H5B C5 H5C 109.5 . . ?
Si1 C6 H6A 109.5 . . ?
Si1 C6 H6B 109.5 . . ?
H6A C6 H6B 109.5 . . ?
Si1 C6 H6C 109.5 . . ?
H6A C6 H6C 109.5 . . ?
H6B C6 H6C 109.5 . . ?
N2 C7 C8 112.4(4) . . ?
N2 C7 H7A 109.1 . . ?
C8 C7 H7A 109.1 . . ?
N2 C7 H7B 109.1 . . ?
C8 C7 H7B 109.1 . . ?
H7A C7 H7B 107.9 . . ?
C7 C8 P1 109.1(3) . . ?
C7 C8 H8A 109.9 . . ?
P1 C8 H8A 109.9 . . ?
C7 C8 H8B 109.9 . . ?
P1 C8 H8B 109.9 . . ?
H8A C8 H8B 108.3 . . ?
C11 C9 C10 114.0(5) . . ?
C11 C9 P1 118.5(5) . . ?
C10 C9 P1 112.7(4) . . ?
C11 C9 H9A 103.0 . . ?
C10 C9 H9A 103.0 . . ?
P1 C9 H9A 103.0 . . ?
C9 C10 H10A 109.5 . . ?
C9 C10 H10B 109.5 . . ?
H10A C10 H10B 109.5 . . ?
C9 C10 H10C 109.5 . . ?
H10A C10 H10C 109.5 . . ?
H10B C10 H10C 109.5 . . ?
C9 C11 H11A 109.5 . . ?
C9 C11 H11B 109.5 . . ?
H11A C11 H11B 109.5 . . ?
C9 C11 H11C 109.5 . . ?
H11A C11 H11C 109.5 . . ?
H11B C11 H11C 109.5 . . ?
C13 C12 C14 109.7(5) . . ?
C13 C12 P1 116.7(4) . . ?
C14 C12 P1 112.8(4) . . ?
C13 C12 H12A 105.6 . . ?
C14 C12 H12A 105.6 . . ?
P1 C12 H12A 105.6 . . ?
C12 C13 H13A 109.5 . . ?
C12 C13 H13B 109.5 . . ?
H13A C13 H13B 109.5 . . ?
C12 C13 H13C 109.5 . . ?
H13A C13 H13C 109.5 . . ?
H13B C13 H13C 109.5 . . ?
C12 C14 H14A 109.5 . . ?
C12 C14 H14B 109.5 . . ?
H14A C14 H14B 109.5 . . ?
C12 C14 H14C 109.5 . . ?
H14A C14 H14C 109.5 . . ?
H14B C14 H14C 109.5 . . ?
C16 C15 N2 112.5(4) . . ?
C16 C15 H15A 109.1 . . ?
N2 C15 H15A 109.1 . . ?
C16 C15 H15B 109.1 . . ?
N2 C15 H15B 109.1 . . ?
H15A C15 H15B 107.8 . . ?
C15 C16 P2 110.4(3) . . ?
C15 C16 H16A 109.6 . . ?
P2 C16 H16A 109.6 . . ?
C15 C16 H16B 109.6 . . ?
P2 C16 H16B 109.6 . . ?
H16A C16 H16B 108.1 . . ?
C18 C17 C19 109.2(4) . . ?
C18 C17 P2 116.4(4) . . ?
C19 C17 P2 113.6(3) . . ?
C18 C17 H17A 105.6 . . ?
C19 C17 H17A 105.6 . . ?
P2 C17 H17A 105.6 . . ?
C17 C18 H18A 109.5 . . ?
C17 C18 H18B 109.5 . . ?
H18A C18 H18B 109.5 . . ?
C17 C18 H18C 109.5 . . ?
H18A C18 H18C 109.5 . . ?
H18B C18 H18C 109.5 . . ?
C17 C19 H19A 109.5 . . ?
C17 C19 H19B 109.5 . . ?
H19A C19 H19B 109.5 . . ?
C17 C19 H19C 109.5 . . ?
H19A C19 H19C 109.5 . . ?
H19B C19 H19C 109.5 . . ?
C21 C20 C22 110.1(4) . . ?
C21 C20 P2 113.0(4) . . ?
C22 C20 P2 110.5(4) . . ?
C21 C20 H20A 107.7 . . ?
C22 C20 H20A 107.7 . . ?
P2 C20 H20A 107.7 . . ?
C20 C21 H21A 109.5 . . ?
C20 C21 H21B 109.5 . . ?
H21A C21 H21B 109.5 . . ?
C20 C21 H21D 109.5 . . ?
H21A C21 H21D 109.5 . . ?
H21B C21 H21D 109.5 . . ?
C20 C22 H22A 109.5 . . ?
C20 C22 H22D 109.5 . . ?
H22A C22 H22D 109.5 . . ?
C20 C22 H22B 109.5 . . ?
H22A C22 H22B 109.5 . . ?
H22D C22 H22B 109.5 . . ?
Co1 C23 H23D 109.5 . . ?
Co1 C23 H23A 109.5 . . ?
H23D C23 H23A 109.5 . . ?
Co1 C23 H23B 109.5 . . ?
H23D C23 H23B 109.5 . . ?
H23A C23 H23B 109.5 . . ?

loop_
_geom_bond_atom_site_label_1
_geom_bond_atom_site_label_2
_geom_bond_distance
_geom_bond_site_symmetry_2
_geom_bond_publ_flag
Co1 N1 1.985(4) . ?
Co1 C23 1.995(5) . ?
Co1 N2 2.134(4) . ?
Co1 P2 2.2636(15) . ?
Co1 P1 2.2647(16) . ?
Co1 Si1 2.7260(17) . ?
Si1 N1 1.673(4) . ?
Si1 N2 1.800(4) . ?
Si1 C6 1.884(5) . ?
Si1 C5 1.886(5) . ?
P1 C8 1.826(5) . ?
P1 C12 1.863(5) . ?
P1 C9 1.870(6) . ?
P2 C16 1.844(5) . ?
P2 C17 1.862(5) . ?
P2 C20 1.862(5) . ?
N1 C1 1.473(6) . ?
N2 C7 1.486(6) . ?
N2 C15 1.501(6) . ?
C1 C3 1.498(8) . ?
C1 C4 1.504(8) . ?
C1 C2 1.536(7) . ?
C2 H2A 0.9800 . ?
C2 H2B 0.9800 . ?
C2 H2C 0.9800 . ?
C3 H3A 0.9800 . ?
C3 H3B 0.9800 . ?
C3 H3C 0.9800 . ?
C4 H4A 0.9800 . ?
C4 H4B 0.9800 . ?
C4 H4C 0.9800 . ?
C5 H5A 0.9800 . ?
C5 H5B 0.9800 . ?
C5 H5C 0.9800 . ?
C6 H6A 0.9800 . ?
C6 H6B 0.9800 . ?
C6 H6C 0.9800 . ?
C7 C8 1.526(7) . ?
C7 H7A 0.9900 . ?
C7 H7B 0.9900 . ?
C8 H8A 0.9900 . ?
C8 H8B 0.9900 . ?
C9 C11 1.406(8) . ?
C9 C10 1.511(7) . ?
C9 H9A 1.0000 . ?
C10 H10A 0.9800 . ?
C10 H10B 0.9800 . ?
C10 H10C 0.9800 . ?
C11 H11A 0.9800 . ?
C11 H11B 0.9800 . ?
C11 H11C 0.9800 . ?
C12 C13 1.503(8) . ?
C12 C14 1.535(8) . ?
C12 H12A 1.0000 . ?
C13 H13A 0.9800 . ?
C13 H13B 0.9800 . ?
C13 H13C 0.9800 . ?
C14 H14A 0.9800 . ?
C14 H14B 0.9800 . ?
C14 H14C 0.9800 . ?
C15 C16 1.497(7) . ?
C15 H15A 0.9900 . ?
C15 H15B 0.9900 . ?
C16 H16A 0.9900 . ?
C16 H16B 0.9900 . ?
C17 C18 1.529(7) . ?
C17 C19 1.533(7) . ?
C17 H17A 1.0000 . ?
C18 H18A 0.9800 . ?
C18 H18B 0.9800 . ?
C18 H18C 0.9800 . ?
C19 H19A 0.9800 . ?
C19 H19B 0.9800 . ?
C19 H19C 0.9800 . ?
C20 C21 1.519(7) . ?
C20 C22 1.521(7) . ?
C20 H20A 1.0000 . ?
C21 H21A 0.9800 . ?
C21 H21B 0.9800 . ?
C21 H21D 0.9800 . ?
C22 H22A 0.9800 . ?
C22 H22D 0.9800 . ?
C22 H22B 0.9800 . ?
C23 H23D 0.9800 . ?
C23 H23A 0.9800 . ?
C23 H23B 0.9800 . ?

loop_
_geom_torsion_atom_site_label_1
_geom_torsion_atom_site_label_2
_geom_torsion_atom_site_label_3
_geom_torsion_atom_site_label_4
_geom_torsion
_geom_torsion_site_symmetry_1
_geom_torsion_site_symmetry_2
_geom_torsion_site_symmetry_3
_geom_torsion_site_symmetry_4
_geom_torsion_publ_flag
C23 Co1 Si1 N1 -11.8(3) . . . . ?
N2 Co1 Si1 N1 169.3(3) . . . . ?
P2 Co1 Si1 N1 -126.2(2) . . . . ?
P1 Co1 Si1 N1 115.7(2) . . . . ?
N1 Co1 Si1 N2 -169.3(3) . . . . ?
C23 Co1 Si1 N2 178.9(3) . . . . ?
P2 Co1 Si1 N2 64.48(17) . . . . ?
P1 Co1 Si1 N2 -53.58(17) . . . . ?
N1 Co1 Si1 C6 100.1(3) . . . . ?
C23 Co1 Si1 C6 88.3(3) . . . . ?
N2 Co1 Si1 C6 -90.6(3) . . . . ?
P2 Co1 Si1 C6 -26.1(2) . . . . ?
P1 Co1 Si1 C6 -144.2(2) . . . . ?
N1 Co1 Si1 C5 -90.7(3) . . . . ?
C23 Co1 Si1 C5 -102.5(3) . . . . ?
N2 Co1 Si1 C5 78.6(3) . . . . ?
P2 Co1 Si1 C5 143.1(2) . . . . ?
P1 Co1 Si1 C5 25.1(2) . . . . ?
N1 Co1 P1 C8 81.5(2) . . . . ?
C23 Co1 P1 C8 -173.7(2) . . . . ?
N2 Co1 P1 C8 7.8(2) . . . . ?
P2 Co1 P1 C8 -76.89(18) . . . . ?
Si1 Co1 P1 C8 39.89(18) . . . . ?
N1 Co1 P1 C12 -167.0(3) . . . . ?
C23 Co1 P1 C12 -62.2(3) . . . . ?
N2 Co1 P1 C12 119.3(3) . . . . ?
P2 Co1 P1 C12 34.6(2) . . . . ?
Si1 Co1 P1 C12 151.4(2) . . . . ?
N1 Co1 P1 C9 -29.8(3) . . . . ?
C23 Co1 P1 C9 75.0(3) . . . . ?
N2 Co1 P1 C9 -103.5(2) . . . . ?
P2 Co1 P1 C9 171.8(2) . . . . ?
Si1 Co1 P1 C9 -71.4(2) . . . . ?
N1 Co1 P2 C16 -54.6(2) . . . . ?
C23 Co1 P2 C16 -158.8(2) . . . . ?
N2 Co1 P2 C16 18.5(2) . . . . ?
P1 Co1 P2 C16 103.68(17) . . . . ?
Si1 Co1 P2 C16 -18.11(17) . . . . ?
N1 Co1 P2 C17 -165.1(2) . . . . ?
C23 Co1 P2 C17 90.7(3) . . . . ?
N2 Co1 P2 C17 -92.0(2) . . . . ?
P1 Co1 P2 C17 -6.8(2) . . . . ?
Si1 Co1 P2 C17 -128.6(2) . . . . ?
N1 Co1 P2 C20 53.8(3) . . . . ?
C23 Co1 P2 C20 -50.4(3) . . . . ?
N2 Co1 P2 C20 126.9(2) . . . . ?
P1 Co1 P2 C20 -147.9(2) . . . . ?
Si1 Co1 P2 C20 90.3(2) . . . . ?
N2 Si1 N1 C1 -170.0(4) . . . . ?
C6 Si1 N1 C1 72.5(5) . . . . ?
C5 Si1 N1 C1 -54.0(5) . . . . ?
Co1 Si1 N1 C1 -178.4(5) . . . . ?
N2 Si1 N1 Co1 8.4(2) . . . . ?
C6 Si1 N1 Co1 -109.1(2) . . . . ?
C5 Si1 N1 Co1 124.4(2) . . . . ?
C23 Co1 N1 C1 -10.1(5) . . . . ?
N2 Co1 N1 C1 170.9(5) . . . . ?
P2 Co1 N1 C1 -112.1(5) . . . . ?
P1 Co1 N1 C1 93.0(5) . . . . ?
Si1 Co1 N1 C1 178.1(6) . . . . ?
C23 Co1 N1 Si1 171.8(2) . . . . ?
N2 Co1 N1 Si1 -7.16(17) . . . . ?
P2 Co1 N1 Si1 69.8(2) . . . . ?
P1 Co1 N1 Si1 -85.06(19) . . . . ?
N1 Si1 N2 C7 104.2(3) . . . . ?
C6 Si1 N2 C7 -131.9(3) . . . . ?
C5 Si1 N2 C7 -19.7(4) . . . . ?
Co1 Si1 N2 C7 112.0(3) . . . . ?
N1 Si1 N2 C15 -124.8(3) . . . . ?
C6 Si1 N2 C15 -0.9(4) . . . . ?
C5 Si1 N2 C15 111.3(4) . . . . ?
Co1 Si1 N2 C15 -117.0(4) . . . . ?
N1 Si1 N2 Co1 -7.77(19) . . . . ?
C6 Si1 N2 Co1 116.2(2) . . . . ?
C5 Si1 N2 Co1 -131.6(2) . . . . ?
N1 Co1 N2 C7 -108.3(3) . . . . ?
C23 Co1 N2 C7 -131(4) . . . . ?
P2 Co1 N2 C7 125.6(3) . . . . ?
P1 Co1 N2 C7 17.4(3) . . . . ?
Si1 Co1 N2 C7 -114.9(3) . . . . ?
N1 Co1 N2 C15 128.5(3) . . . . ?
C23 Co1 N2 C15 106(4) . . . . ?
P2 Co1 N2 C15 2.4(3) . . . . ?
P1 Co1 N2 C15 -105.8(3) . . . . ?
Si1 Co1 N2 C15 121.9(4) . . . . ?
N1 Co1 N2 Si1 6.63(16) . . . . ?
C23 Co1 N2 Si1 -16(4) . . . . ?
P2 Co1 N2 Si1 -119.43(14) . . . . ?
P1 Co1 N2 Si1 132.37(14) . . . . ?
Si1 N1 C1 C3 112.1(5) . . . . ?
Co1 N1 C1 C3 -65.6(7) . . . . ?
Si1 N1 C1 C4 -124.3(5) . . . . ?
Co1 N1 C1 C4 58.0(7) . . . . ?
Si1 N1 C1 C2 -6.9(7) . . . . ?
Co1 N1 C1 C2 175.4(5) . . . . ?
C15 N2 C7 C8 83.0(5) . . . . ?
Si1 N2 C7 C8 -140.5(3) . . . . ?
Co1 N2 C7 C8 -43.8(5) . . . . ?
N2 C7 C8 P1 51.0(5) . . . . ?
C12 P1 C8 C7 -163.3(4) . . . . ?
C9 P1 C8 C7 90.6(4) . . . . ?
Co1 P1 C8 C7 -31.9(4) . . . . ?
C8 P1 C9 C11 -37.0(7) . . . . ?
C12 P1 C9 C11 -141.0(6) . . . . ?
Co1 P1 C9 C11 72.6(6) . . . . ?
C8 P1 C9 C10 -173.7(5) . . . . ?
C12 P1 C9 C10 82.2(5) . . . . ?
Co1 P1 C9 C10 -64.1(5) . . . . ?
C8 P1 C12 C13 -50.3(5) . . . . ?
C9 P1 C12 C13 56.1(5) . . . . ?
Co1 P1 C12 C13 -161.8(4) . . . . ?
C8 P1 C12 C14 -178.5(4) . . . . ?
C9 P1 C12 C14 -72.1(5) . . . . ?
Co1 P1 C12 C14 69.9(5) . . . . ?
C7 N2 C15 C16 -154.2(4) . . . . ?
Si1 N2 C15 C16 72.3(5) . . . . ?
Co1 N2 C15 C16 -29.5(5) . . . . ?
N2 C15 C16 P2 46.9(5) . . . . ?
C17 P2 C16 C15 89.0(4) . . . . ?
C20 P2 C16 C15 -164.7(4) . . . . ?
Co1 P2 C16 C15 -39.8(3) . . . . ?
C16 P2 C17 C18 54.3(4) . . . . ?
C20 P2 C17 C18 -49.7(4) . . . . ?
Co1 P2 C17 C18 163.6(3) . . . . ?
C16 P2 C17 C19 -177.5(4) . . . . ?
C20 P2 C17 C19 78.4(4) . . . . ?
Co1 P2 C17 C19 -68.3(4) . . . . ?
C16 P2 C20 C21 -168.8(4) . . . . ?
C17 P2 C20 C21 -64.3(4) . . . . ?
Co1 P2 C20 C21 83.9(4) . . . . ?
C16 P2 C20 C22 67.4(4) . . . . ?
C17 P2 C20 C22 171.9(4) . . . . ?
Co1 P2 C20 C22 -39.9(4) . . . . ?
